data_7003017
loop_
_publ_author_name
'Ni, Chengbao'
'Ellis, Bobby D.'
'Stich, Troy A.'
'Fettinger, James C.'
'Long, Gary J.'
'Britt, R. David'
'Power, Philip P.'

_publ_section_title
;
 Reduction of terphenyl iron(ii) or cobalt(ii) halides in the presence
 of trimethylphosphine: an unusual triple dehydrogenation of an alkyl
 group
;
_journal_issue 27
_journal_name_full 'Dalton Transactions'
_journal_page_first 5401
_journal_page_last 5405
_journal_paper_doi 10.1039/b904647j
_journal_year 2009
_chemical_formula_moiety 'C39 H58 Fe P'
_chemical_formula_sum 'C39 H58 Fe P'
_chemical_formula_weight 613.67
_chemical_name_systematic
;
?
;
_space_group_IT_number 14
_symmetry_cell_setting monoclinic
_symmetry_space_group_name_Hall '-P 2yn'
_symmetry_space_group_name_H-M 'P 1 21/n 1'
_atom_sites_solution_hydrogens geom
_atom_sites_solution_primary direct
_atom_sites_solution_secondary difmap
_audit_creation_method SHELXL-97
_cell_angle_alpha 90.00
_cell_angle_beta 95.490(2)
_cell_angle_gamma 90.00
_cell_formula_units_Z 4
_cell_length_a 10.3962(13)
_cell_length_b 15.737(2)
_cell_length_c 22.311(3)
_cell_measurement_reflns_used 7291
_cell_measurement_temperature 90(2)
_cell_measurement_theta_max 27.49
_cell_measurement_theta_min 2.75
_cell_volume 3633.4(8)
_computing_cell_refinement 'Bruker SMART APEX II'
_computing_data_collection 'Bruker SMART APEX II'
_computing_data_reduction 'Bruker SMART APEX II'
_computing_molecular_graphics 'Bruker SHELXTL'
_computing_publication_material 'Bruker SHELXTL'
_computing_structure_refinement 'SHELXL-97 (Sheldrick, 2008)'
_computing_structure_solution 'SHELXS-97 (Sheldrick, 2008)'
_diffrn_ambient_temperature 90(2)
_diffrn_measured_fraction_theta_full 0.997
_diffrn_measured_fraction_theta_max 0.997
_diffrn_measurement_device_type 'Bruker APEX-II CCD'
_diffrn_measurement_method '\f and \w scans'
_diffrn_radiation_monochromator graphite
_diffrn_radiation_source 'fine-focus sealed tube'
_diffrn_radiation_type MoK\a
_diffrn_radiation_wavelength 0.71073
_diffrn_reflns_av_R_equivalents 0.0308
_diffrn_reflns_av_sigmaI/netI 0.0222
_diffrn_reflns_limit_h_max 13
_diffrn_reflns_limit_h_min -13
_diffrn_reflns_limit_k_max 20
_diffrn_reflns_limit_k_min -20
_diffrn_reflns_limit_l_max 28
_diffrn_reflns_limit_l_min -28
_diffrn_reflns_number 39802
_diffrn_reflns_theta_full 27.50
_diffrn_reflns_theta_max 27.50
_diffrn_reflns_theta_min 2.75
_exptl_absorpt_coefficient_mu 0.483
_exptl_absorpt_correction_T_max 0.9578
_exptl_absorpt_correction_T_min 0.9224
_exptl_absorpt_correction_type multi-scan
_exptl_absorpt_process_details 'SADABS 2007/4 (Sheldrick, 2007)'
_exptl_crystal_colour Red
_exptl_crystal_density_diffrn 1.122
_exptl_crystal_density_method 'not measured'
_exptl_crystal_description Block
_exptl_crystal_F_000 1332
_exptl_crystal_size_max 0.616
_exptl_crystal_size_mid 0.31
_exptl_crystal_size_min 0.271
_refine_diff_density_max 0.639
_refine_diff_density_min -0.429
_refine_diff_density_rms 0.054
_refine_ls_extinction_method none
_refine_ls_goodness_of_fit_ref 1.075
_refine_ls_hydrogen_treatment constr
_refine_ls_matrix_type full
_refine_ls_number_parameters 385
_refine_ls_number_reflns 8331
_refine_ls_number_restraints 0
_refine_ls_restrained_S_all 1.075
_refine_ls_R_factor_all 0.0384
_refine_ls_R_factor_gt 0.0344
_refine_ls_shift/su_max 0.053
_refine_ls_shift/su_mean 0.003
_refine_ls_structure_factor_coef Fsqd
_refine_ls_weighting_details 'calc w=1/[\s^2^(Fo^2^)+(0.0424P)^2^+1.9979P] where P=(Fo^2^+2Fc^2^)/3'
_refine_ls_weighting_scheme calc
_refine_ls_wR_factor_gt 0.0901
_refine_ls_wR_factor_ref 0.0928
_reflns_number_gt 7527
_reflns_number_total 8331
_reflns_threshold_expression >2sigma(I)
_cod_data_source_file b904647j.txt
_cod_data_source_block p21n
_cod_original_cell_volume 3633.6(8)
_cod_original_sg_symbol_H-M 'P 21/n'
_cod_database_code 7003017

loop_
_symmetry_equiv_pos_as_xyz
'x, y, z'
'-x+1/2, y+1/2, -z+1/2'
'-x, -y, -z'
'x-1/2, -y-1/2, z-1/2'

loop_
_atom_site_label
_atom_site_type_symbol
_atom_site_fract_x
_atom_site_fract_y
_atom_site_fract_z
_atom_site_U_iso_or_equiv
_atom_site_adp_type
_atom_site_occupancy
_atom_site_symmetry_multiplicity
_atom_site_calc_flag
_atom_site_refinement_flags
_atom_site_disorder_assembly
_atom_site_disorder_group
Fe1 Fe 0.264963(18) 0.362633(12) 0.181385(9) 0.01718(6) Uani 1 1 d . . .
P1 P 0.09952(4) 0.38981(2) 0.111384(18) 0.02489(9) Uani 1 1 d . . .
C1 C 0.36935(12) 0.25726(8) 0.16340(6) 0.0159(2) Uani 1 1 d . . .
C2 C 0.39200(12) 0.19231(8) 0.12255(6) 0.0167(2) Uani 1 1 d . . .
C3 C 0.49682(13) 0.13522(8) 0.13607(6) 0.0182(3) Uani 1 1 d . . .
C4 C 0.57260(13) 0.14228(8) 0.19082(6) 0.0188(3) Uani 1 1 d . . .
H4A H 0.6393 0.1035 0.1996 0.023 Uiso 1 1 calc R . .
C5 C 0.55238(12) 0.20535(8) 0.23313(6) 0.0164(2) Uani 1 1 d . . .
C6 C 0.45188(12) 0.26105(8) 0.21730(6) 0.0157(2) Uani 1 1 d . . .
C7 C 0.30825(13) 0.18154(8) 0.06447(6) 0.0184(3) Uani 1 1 d . . .
C8 C 0.19981(14) 0.12766(8) 0.06190(6) 0.0198(3) Uani 1 1 d . . .
C9 C 0.12646(15) 0.11537(9) 0.00676(7) 0.0250(3) Uani 1 1 d . . .
H9A H 0.0538 0.0806 0.0048 0.030 Uiso 1 1 calc R . .
C10 C 0.16091(16) 0.15444(10) -0.04513(7) 0.0285(3) Uani 1 1 d . . .
H10A H 0.1125 0.1449 -0.0818 0.034 Uiso 1 1 calc R . .
C11 C 0.26694(16) 0.20740(10) -0.04237(7) 0.0290(3) Uani 1 1 d . . .
H11A H 0.2892 0.2335 -0.0773 0.035 Uiso 1 1 calc R . .
C12 C 0.34171(15) 0.22254(9) 0.01215(7) 0.0242(3) Uani 1 1 d . . .
C13 C 0.40509(12) 0.33919(8) 0.24816(6) 0.0164(2) Uani 1 1 d . . .
C14 C 0.28263(12) 0.32914(9) 0.27304(6) 0.0185(3) Uani 1 1 d . . .
C15 C 0.19255(13) 0.39620(9) 0.26595(6) 0.0218(3) Uani 1 1 d . . .
H15A H 0.1019 0.3839 0.2712 0.026 Uiso 1 1 calc R . .
C16 C 0.22131(14) 0.47131(9) 0.23561(7) 0.0237(3) Uani 1 1 d . . .
H16A H 0.1503 0.5091 0.2209 0.028 Uiso 1 1 calc R . .
C17 C 0.34347(14) 0.48309(9) 0.21441(7) 0.0227(3) Uani 1 1 d . . .
H17A H 0.3536 0.5287 0.1853 0.027 Uiso 1 1 calc R . .
C18 C 0.43700(13) 0.41804(9) 0.22022(6) 0.0188(3) Uani 1 1 d . . .
C19 C 0.53103(14) 0.06700(9) 0.09150(7) 0.0232(3) Uani 1 1 d . . .
H19A H 0.4765 0.0763 0.0538 0.028 Uiso 1 1 calc R . .
C20 C 0.50320(17) -0.02238(10) 0.11362(8) 0.0320(3) Uani 1 1 d . . .
H20A H 0.4135 -0.0268 0.1202 0.048 Uiso 1 1 calc R . .
H20B H 0.5555 -0.0333 0.1507 0.048 Uiso 1 1 calc R . .
H20C H 0.5231 -0.0632 0.0839 0.048 Uiso 1 1 calc R . .
C21 C 0.67241(17) 0.07327(12) 0.07760(9) 0.0392(4) Uani 1 1 d . . .
H21A H 0.6869 0.0352 0.0453 0.059 Uiso 1 1 calc R . .
H21B H 0.7281 0.0581 0.1128 0.059 Uiso 1 1 calc R . .
H21C H 0.6907 0.1304 0.0660 0.059 Uiso 1 1 calc R . .
C22 C 0.63687(12) 0.21251(9) 0.29208(6) 0.0184(3) Uani 1 1 d . . .
H22A H 0.6089 0.2627 0.3133 0.022 Uiso 1 1 calc R . .
C23 C 0.62009(15) 0.13505(9) 0.33204(7) 0.0248(3) Uani 1 1 d . . .
H23A H 0.5304 0.1286 0.3381 0.037 Uiso 1 1 calc R . .
H23B H 0.6696 0.1429 0.3702 0.037 Uiso 1 1 calc R . .
H23C H 0.6497 0.0851 0.3128 0.037 Uiso 1 1 calc R . .
C24 C 0.77904(13) 0.22498(10) 0.28168(7) 0.0251(3) Uani 1 1 d . . .
H24A H 0.7879 0.2753 0.2581 0.038 Uiso 1 1 calc R . .
H24B H 0.8088 0.1766 0.2607 0.038 Uiso 1 1 calc R . .
H24C H 0.8296 0.2308 0.3198 0.038 Uiso 1 1 calc R . .
C25 C 0.16054(14) 0.08451(9) 0.11853(6) 0.0226(3) Uani 1 1 d . . .
H25A H 0.2388 0.0772 0.1462 0.027 Uiso 1 1 calc R . .
C26 C 0.10048(16) -0.00323(10) 0.10703(7) 0.0302(3) Uani 1 1 d . . .
H26A H 0.1544 -0.0364 0.0834 0.045 Uiso 1 1 calc R . .
H26B H 0.0163 0.0027 0.0857 0.045 Uiso 1 1 calc R . .
H26C H 0.0930 -0.0312 0.1448 0.045 Uiso 1 1 calc R . .
C27 C 0.06726(17) 0.14038(10) 0.15016(8) 0.0314(3) Uani 1 1 d . . .
H27A H 0.1071 0.1943 0.1599 0.047 Uiso 1 1 calc R . .
H27B H 0.0466 0.1129 0.1864 0.047 Uiso 1 1 calc R . .
H27C H -0.0104 0.1490 0.1240 0.047 Uiso 1 1 calc R . .
C28 C 0.45555(17) 0.28387(11) 0.01442(7) 0.0316(3) Uani 1 1 d . . .
H28A H 0.5042 0.2781 0.0541 0.038 Uiso 1 1 calc R . .
C29 C 0.4085(2) 0.37550(13) 0.00811(11) 0.0517(5) Uani 1 1 d . . .
H29A H 0.4814 0.4129 0.0083 0.078 Uiso 1 1 calc R . .
H29B H 0.3595 0.3894 0.0411 0.078 Uiso 1 1 calc R . .
H29C H 0.3549 0.3819 -0.0291 0.078 Uiso 1 1 calc R . .
C30 C 0.5470(2) 0.26362(17) -0.03284(11) 0.0634(7) Uani 1 1 d . . .
H30A H 0.5737 0.2053 -0.0290 0.095 Uiso 1 1 calc R . .
H30B H 0.6214 0.2999 -0.0271 0.095 Uiso 1 1 calc R . .
H30C H 0.5036 0.2729 -0.0722 0.095 Uiso 1 1 calc R . .
C31 C 0.25433(13) 0.24836(9) 0.30630(7) 0.0213(3) Uani 1 1 d . . .
H31A H 0.2916 0.2005 0.2858 0.026 Uiso 1 1 calc R . .
C32 C 0.11001(14) 0.23188(10) 0.30757(7) 0.0280(3) Uani 1 1 d . . .
H32A H 0.0688 0.2319 0.2672 0.042 Uiso 1 1 calc R . .
H32B H 0.0729 0.2757 0.3305 0.042 Uiso 1 1 calc R . .
H32C H 0.0974 0.1777 0.3259 0.042 Uiso 1 1 calc R . .
C33 C 0.32057(15) 0.25283(10) 0.37071(7) 0.0271(3) Uani 1 1 d . . .
H33A H 0.4114 0.2624 0.3694 0.041 Uiso 1 1 calc R . .
H33B H 0.3076 0.2002 0.3911 0.041 Uiso 1 1 calc R . .
H33C H 0.2841 0.2986 0.3919 0.041 Uiso 1 1 calc R . .
C34 C 0.56992(13) 0.42950(9) 0.19857(7) 0.0218(3) Uani 1 1 d . . .
H34A H 0.5978 0.3743 0.1842 0.026 Uiso 1 1 calc R . .
C35 C 0.66462(14) 0.45566(10) 0.25237(7) 0.0275(3) Uani 1 1 d . . .
H35A H 0.6616 0.4148 0.2841 0.041 Uiso 1 1 calc R . .
H35B H 0.6409 0.5106 0.2665 0.041 Uiso 1 1 calc R . .
H35C H 0.7506 0.4580 0.2401 0.041 Uiso 1 1 calc R . .
C36 C 0.57343(15) 0.49303(11) 0.14702(7) 0.0303(3) Uani 1 1 d . . .
H36A H 0.5066 0.4795 0.1158 0.045 Uiso 1 1 calc R . .
H36B H 0.6560 0.4902 0.1312 0.045 Uiso 1 1 calc R . .
H36C H 0.5599 0.5494 0.1617 0.045 Uiso 1 1 calc R . .
C37 C -0.05542(16) 0.39157(13) 0.14427(9) 0.0395(4) Uani 1 1 d . . .
H37A H -0.1218 0.4119 0.1149 0.059 Uiso 1 1 calc R . .
H37B H -0.0491 0.4286 0.1786 0.059 Uiso 1 1 calc R . .
H37C H -0.0765 0.3352 0.1565 0.059 Uiso 1 1 calc R . .
C38 C 0.1077(2) 0.49745(11) 0.08076(8) 0.0382(4) Uani 1 1 d . . .
H38A H 0.0258 0.5120 0.0597 0.057 Uiso 1 1 calc R . .
H38B H 0.1735 0.4998 0.0534 0.057 Uiso 1 1 calc R . .
H38C H 0.1280 0.5369 0.1131 0.057 Uiso 1 1 calc R . .
C39 C 0.05375(18) 0.33013(11) 0.04269(8) 0.0365(4) Uani 1 1 d . . .
H39A H -0.0226 0.3547 0.0220 0.055 Uiso 1 1 calc R . .
H39B H 0.0368 0.2721 0.0527 0.055 Uiso 1 1 calc R . .
H39C H 0.1229 0.3321 0.0171 0.055 Uiso 1 1 calc R . .

loop_
_atom_site_aniso_label
_atom_site_aniso_U_11
_atom_site_aniso_U_22
_atom_site_aniso_U_33
_atom_site_aniso_U_23
_atom_site_aniso_U_13
_atom_site_aniso_U_12
Fe1 0.01601(10) 0.01529(10) 0.02007(11) -0.00206(7) 0.00085(7) 0.00193(7)
P1 0.02549(19) 0.02188(19) 0.0261(2) -0.00139(14) -0.00384(15) 0.00732(14)
C1 0.0139(5) 0.0144(6) 0.0197(6) 0.0002(5) 0.0023(5) -0.0010(4)
C2 0.0164(6) 0.0163(6) 0.0175(6) 0.0002(5) 0.0019(5) -0.0020(5)
C3 0.0194(6) 0.0160(6) 0.0198(6) -0.0019(5) 0.0042(5) -0.0004(5)
C4 0.0158(6) 0.0178(6) 0.0230(7) -0.0009(5) 0.0021(5) 0.0021(5)
C5 0.0135(6) 0.0166(6) 0.0192(6) -0.0004(5) 0.0019(5) -0.0017(5)
C6 0.0144(5) 0.0143(6) 0.0187(6) -0.0021(5) 0.0035(5) -0.0020(4)
C7 0.0217(6) 0.0159(6) 0.0173(6) -0.0017(5) 0.0006(5) 0.0025(5)
C8 0.0245(7) 0.0162(6) 0.0178(6) -0.0009(5) -0.0018(5) 0.0012(5)
C9 0.0304(7) 0.0212(7) 0.0220(7) -0.0014(5) -0.0055(6) -0.0030(6)
C10 0.0404(9) 0.0261(7) 0.0171(7) -0.0013(6) -0.0068(6) 0.0025(6)
C11 0.0412(9) 0.0289(8) 0.0170(7) 0.0038(6) 0.0032(6) 0.0025(6)
C12 0.0293(7) 0.0229(7) 0.0207(7) 0.0004(5) 0.0034(6) 0.0005(6)
C13 0.0144(6) 0.0167(6) 0.0178(6) -0.0030(5) 0.0005(5) -0.0001(5)
C14 0.0165(6) 0.0194(6) 0.0197(6) -0.0046(5) 0.0025(5) -0.0011(5)
C15 0.0177(6) 0.0239(7) 0.0238(7) -0.0066(5) 0.0034(5) 0.0016(5)
C16 0.0231(7) 0.0206(7) 0.0268(7) -0.0059(5) 0.0003(5) 0.0051(5)
C17 0.0265(7) 0.0161(6) 0.0250(7) -0.0028(5) 0.0008(5) -0.0001(5)
C18 0.0186(6) 0.0175(6) 0.0203(6) -0.0043(5) 0.0019(5) -0.0026(5)
C19 0.0260(7) 0.0220(7) 0.0219(7) -0.0052(5) 0.0040(5) 0.0042(5)
C20 0.0423(9) 0.0200(7) 0.0344(9) -0.0068(6) 0.0074(7) 0.0030(6)
C21 0.0351(9) 0.0408(10) 0.0445(10) -0.0137(8) 0.0183(8) 0.0018(7)
C22 0.0151(6) 0.0197(6) 0.0201(6) -0.0024(5) 0.0002(5) 0.0005(5)
C23 0.0252(7) 0.0242(7) 0.0244(7) 0.0021(6) -0.0010(6) -0.0001(5)
C24 0.0159(6) 0.0326(8) 0.0264(7) -0.0029(6) -0.0001(5) -0.0018(6)
C25 0.0247(7) 0.0224(7) 0.0195(7) 0.0010(5) -0.0039(5) -0.0068(5)
C26 0.0387(9) 0.0238(7) 0.0265(8) 0.0028(6) -0.0055(6) -0.0094(6)
C27 0.0357(8) 0.0304(8) 0.0290(8) -0.0012(6) 0.0081(7) -0.0081(6)
C28 0.0378(9) 0.0351(9) 0.0226(7) 0.0015(6) 0.0073(6) -0.0085(7)
C29 0.0608(13) 0.0327(10) 0.0609(14) 0.0013(9) 0.0018(11) -0.0164(9)
C30 0.0666(14) 0.0690(15) 0.0615(14) -0.0224(12) 0.0415(12) -0.0268(12)
C31 0.0197(6) 0.0189(6) 0.0265(7) -0.0022(5) 0.0085(5) -0.0015(5)
C32 0.0233(7) 0.0299(8) 0.0319(8) -0.0058(6) 0.0091(6) -0.0081(6)
C33 0.0252(7) 0.0288(8) 0.0280(8) 0.0051(6) 0.0060(6) -0.0010(6)
C34 0.0201(6) 0.0182(6) 0.0278(7) -0.0017(5) 0.0051(5) -0.0040(5)
C35 0.0216(7) 0.0279(7) 0.0327(8) 0.0003(6) 0.0017(6) -0.0062(6)
C36 0.0283(7) 0.0320(8) 0.0311(8) 0.0049(6) 0.0059(6) -0.0067(6)
C37 0.0216(7) 0.0470(10) 0.0489(11) -0.0035(8) -0.0016(7) 0.0092(7)
C38 0.0547(11) 0.0255(8) 0.0331(9) 0.0034(7) -0.0017(8) 0.0125(7)
C39 0.0420(9) 0.0320(8) 0.0321(9) -0.0059(7) -0.0144(7) 0.0115(7)

loop_
_atom_type_symbol
_atom_type_description
_atom_type_scat_dispersion_real
_atom_type_scat_dispersion_imag
_atom_type_scat_source
C C 0.0033 0.0016 'International Tables Vol C Tables 4.2.6.8 and 6.1.1.4'
H H 0.0000 0.0000 'International Tables Vol C Tables 4.2.6.8 and 6.1.1.4'
P P 0.1023 0.0942 'International Tables Vol C Tables 4.2.6.8 and 6.1.1.4'
Fe Fe 0.3463 0.8444 'International Tables Vol C Tables 4.2.6.8 and 6.1.1.4'

loop_
_geom_angle_atom_site_label_1
_geom_angle_atom_site_label_2
_geom_angle_atom_site_label_3
_geom_angle
_geom_angle_site_symmetry_1
_geom_angle_site_symmetry_3
_geom_angle_publ_flag
C13 Fe1 C1 68.69(5) . . ?
C13 Fe1 C18 40.93(5) . . ?
C1 Fe1 C18 88.32(5) . . ?
C13 Fe1 C14 41.03(5) . . ?
C1 Fe1 C14 89.36(5) . . ?
C18 Fe1 C14 73.22(5) . . ?
C13 Fe1 C15 71.77(5) . . ?
C1 Fe1 C15 127.26(5) . . ?
C18 Fe1 C15 83.83(5) . . ?
C14 Fe1 C15 38.57(5) . . ?
C13 Fe1 C17 71.73(5) . . ?
C1 Fe1 C17 125.99(5) . . ?
C18 Fe1 C17 38.54(5) . . ?
C14 Fe1 C17 83.89(5) . . ?
C15 Fe1 C17 68.94(6) . . ?
C13 Fe1 C16 84.66(5) . . ?
C1 Fe1 C16 153.34(5) . . ?
C18 Fe1 C16 69.99(5) . . ?
C14 Fe1 C16 70.03(5) . . ?
C15 Fe1 C16 37.96(6) . . ?
C17 Fe1 C16 37.96(5) . . ?
C13 Fe1 P1 176.30(4) . . ?
C1 Fe1 P1 113.77(4) . . ?
C18 Fe1 P1 140.46(4) . . ?
C14 Fe1 P1 135.42(4) . . ?
C15 Fe1 P1 104.61(4) . . ?
C17 Fe1 P1 107.94(4) . . ?
C16 Fe1 P1 92.89(4) . . ?
C39 P1 C38 100.41(8) . . ?
C39 P1 C37 100.13(9) . . ?
C38 P1 C37 102.07(9) . . ?
C39 P1 Fe1 127.35(6) . . ?
C38 P1 Fe1 112.02(6) . . ?
C37 P1 Fe1 111.57(6) . . ?
C2 C1 C6 117.27(11) . . ?
C2 C1 Fe1 147.53(10) . . ?
C6 C1 Fe1 95.13(8) . . ?
C1 C2 C3 119.65(12) . . ?
C1 C2 C7 121.56(12) . . ?
C3 C2 C7 118.78(12) . . ?
C4 C3 C2 119.55(12) . . ?
C4 C3 C19 118.63(12) . . ?
C2 C3 C19 121.80(12) . . ?
C3 C4 C5 122.62(12) . . ?
C3 C4 H4A 118.7 . . ?
C5 C4 H4A 118.7 . . ?
C6 C5 C4 115.83(12) . . ?
C6 C5 C22 122.39(12) . . ?
C4 C5 C22 121.78(12) . . ?
C5 C6 C1 125.02(12) . . ?
C5 C6 C13 131.84(12) . . ?
C1 C6 C13 103.10(11) . . ?
C12 C7 C8 120.24(13) . . ?
C12 C7 C2 119.73(12) . . ?
C8 C7 C2 119.98(12) . . ?
C9 C8 C7 119.12(13) . . ?
C9 C8 C25 120.08(13) . . ?
C7 C8 C25 120.79(12) . . ?
C10 C9 C8 120.69(14) . . ?
C10 C9 H9A 119.7 . . ?
C8 C9 H9A 119.7 . . ?
C11 C10 C9 119.98(14) . . ?
C11 C10 H10A 120.0 . . ?
C9 C10 H10A 120.0 . . ?
C10 C11 C12 121.12(14) . . ?
C10 C11 H11A 119.4 . . ?
C12 C11 H11A 119.4 . . ?
C11 C12 C7 118.83(14) . . ?
C11 C12 C28 120.10(13) . . ?
C7 C12 C28 121.06(13) . . ?
C18 C13 C14 120.52(12) . . ?
C18 C13 C6 113.94(11) . . ?
C14 C13 C6 114.80(11) . . ?
C18 C13 Fe1 72.71(8) . . ?
C14 C13 Fe1 72.73(8) . . ?
C6 C13 Fe1 93.07(8) . . ?
C15 C14 C13 118.36(12) . . ?
C15 C14 C31 121.67(12) . . ?
C13 C14 C31 119.96(12) . . ?
C15 C14 Fe1 73.02(8) . . ?
C13 C14 Fe1 66.25(7) . . ?
C31 C14 Fe1 133.14(10) . . ?
C16 C15 C14 120.86(13) . . ?
C16 C15 Fe1 71.22(8) . . ?
C14 C15 Fe1 68.41(8) . . ?
C16 C15 H15A 118.3 . . ?
C14 C15 H15A 118.3 . . ?
Fe1 C15 H15A 118.3 . . ?
C15 C16 C17 120.75(13) . . ?
C15 C16 Fe1 70.82(8) . . ?
C17 C16 Fe1 70.91(8) . . ?
C15 C16 H16A 118.8 . . ?
C17 C16 H16A 118.8 . . ?
Fe1 C16 H16A 118.8 . . ?
C16 C17 C18 120.64(13) . . ?
C16 C17 Fe1 71.13(8) . . ?
C18 C17 Fe1 68.26(8) . . ?
C16 C17 H17A 118.4 . . ?
C18 C17 H17A 118.4 . . ?
Fe1 C17 H17A 118.4 . . ?
C17 C18 C13 118.67(12) . . ?
C17 C18 C34 121.71(12) . . ?
C13 C18 C34 119.61(12) . . ?
C17 C18 Fe1 73.20(8) . . ?
C13 C18 Fe1 66.36(7) . . ?
C34 C18 Fe1 133.10(10) . . ?
C20 C19 C3 111.93(12) . . ?
C20 C19 C21 109.84(13) . . ?
C3 C19 C21 111.93(12) . . ?
C20 C19 H19A 107.6 . . ?
C3 C19 H19A 107.6 . . ?
C21 C19 H19A 107.6 . . ?
C19 C20 H20A 109.5 . . ?
C19 C20 H20B 109.5 . . ?
H20A C20 H20B 109.5 . . ?
C19 C20 H20C 109.5 . . ?
H20A C20 H20C 109.5 . . ?
H20B C20 H20C 109.5 . . ?
C19 C21 H21A 109.5 . . ?
C19 C21 H21B 109.5 . . ?
H21A C21 H21B 109.5 . . ?
C19 C21 H21C 109.5 . . ?
H21A C21 H21C 109.5 . . ?
H21B C21 H21C 109.5 . . ?
C5 C22 C23 110.97(11) . . ?
C5 C22 C24 111.49(11) . . ?
C23 C22 C24 110.86(12) . . ?
C5 C22 H22A 107.8 . . ?
C23 C22 H22A 107.8 . . ?
C24 C22 H22A 107.8 . . ?
C22 C23 H23A 109.5 . . ?
C22 C23 H23B 109.5 . . ?
H23A C23 H23B 109.5 . . ?
C22 C23 H23C 109.5 . . ?
H23A C23 H23C 109.5 . . ?
H23B C23 H23C 109.5 . . ?
C22 C24 H24A 109.5 . . ?
C22 C24 H24B 109.5 . . ?
H24A C24 H24B 109.5 . . ?
C22 C24 H24C 109.5 . . ?
H24A C24 H24C 109.5 . . ?
H24B C24 H24C 109.5 . . ?
C8 C25 C26 113.65(12) . . ?
C8 C25 C27 110.99(12) . . ?
C26 C25 C27 109.28(13) . . ?
C8 C25 H25A 107.6 . . ?
C26 C25 H25A 107.6 . . ?
C27 C25 H25A 107.6 . . ?
C25 C26 H26A 109.5 . . ?
C25 C26 H26B 109.5 . . ?
H26A C26 H26B 109.5 . . ?
C25 C26 H26C 109.5 . . ?
H26A C26 H26C 109.5 . . ?
H26B C26 H26C 109.5 . . ?
C25 C27 H27A 109.5 . . ?
C25 C27 H27B 109.5 . . ?
H27A C27 H27B 109.5 . . ?
C25 C27 H27C 109.5 . . ?
H27A C27 H27C 109.5 . . ?
H27B C27 H27C 109.5 . . ?
C30 C28 C12 112.31(15) . . ?
C30 C28 C29 110.53(18) . . ?
C12 C28 C29 110.76(15) . . ?
C30 C28 H28A 107.7 . . ?
C12 C28 H28A 107.7 . . ?
C29 C28 H28A 107.7 . . ?
C28 C29 H29A 109.5 . . ?
C28 C29 H29B 109.5 . . ?
H29A C29 H29B 109.5 . . ?
C28 C29 H29C 109.5 . . ?
H29A C29 H29C 109.5 . . ?
H29B C29 H29C 109.5 . . ?
C28 C30 H30A 109.5 . . ?
C28 C30 H30B 109.5 . . ?
H30A C30 H30B 109.5 . . ?
C28 C30 H30C 109.5 . . ?
H30A C30 H30C 109.5 . . ?
H30B C30 H30C 109.5 . . ?
C14 C31 C32 112.91(12) . . ?
C14 C31 C33 109.24(11) . . ?
C32 C31 C33 110.15(12) . . ?
C14 C31 H31A 108.1 . . ?
C32 C31 H31A 108.1 . . ?
C33 C31 H31A 108.1 . . ?
C31 C32 H32A 109.5 . . ?
C31 C32 H32B 109.5 . . ?
H32A C32 H32B 109.5 . . ?
C31 C32 H32C 109.5 . . ?
H32A C32 H32C 109.5 . . ?
H32B C32 H32C 109.5 . . ?
C31 C33 H33A 109.5 . . ?
C31 C33 H33B 109.5 . . ?
H33A C33 H33B 109.5 . . ?
C31 C33 H33C 109.5 . . ?
H33A C33 H33C 109.5 . . ?
H33B C33 H33C 109.5 . . ?
C18 C34 C36 113.93(12) . . ?
C18 C34 C35 108.59(12) . . ?
C36 C34 C35 110.72(12) . . ?
C18 C34 H34A 107.8 . . ?
C36 C34 H34A 107.8 . . ?
C35 C34 H34A 107.8 . . ?
C34 C35 H35A 109.5 . . ?
C34 C35 H35B 109.5 . . ?
H35A C35 H35B 109.5 . . ?
C34 C35 H35C 109.5 . . ?
H35A C35 H35C 109.5 . . ?
H35B C35 H35C 109.5 . . ?
C34 C36 H36A 109.5 . . ?
C34 C36 H36B 109.5 . . ?
H36A C36 H36B 109.5 . . ?
C34 C36 H36C 109.5 . . ?
H36A C36 H36C 109.5 . . ?
H36B C36 H36C 109.5 . . ?
P1 C37 H37A 109.5 . . ?
P1 C37 H37B 109.5 . . ?
H37A C37 H37B 109.5 . . ?
P1 C37 H37C 109.5 . . ?
H37A C37 H37C 109.5 . . ?
H37B C37 H37C 109.5 . . ?
P1 C38 H38A 109.5 . . ?
P1 C38 H38B 109.5 . . ?
H38A C38 H38B 109.5 . . ?
P1 C38 H38C 109.5 . . ?
H38A C38 H38C 109.5 . . ?
H38B C38 H38C 109.5 . . ?
P1 C39 H39A 109.5 . . ?
P1 C39 H39B 109.5 . . ?
H39A C39 H39B 109.5 . . ?
P1 C39 H39C 109.5 . . ?
H39A C39 H39C 109.5 . . ?
H39B C39 H39C 109.5 . . ?

loop_
_geom_bond_atom_site_label_1
_geom_bond_atom_site_label_2
_geom_bond_distance
_geom_bond_site_symmetry_2
_geom_bond_publ_flag
Fe1 C13 2.0155(13) . ?
Fe1 C1 2.0426(13) . ?
Fe1 C18 2.1007(13) . ?
Fe1 C14 2.1027(14) . ?
Fe1 C15 2.1628(14) . ?
Fe1 C17 2.1651(14) . ?
Fe1 C16 2.1679(14) . ?
Fe1 P1 2.2509(5) . ?
P1 C39 1.8215(17) . ?
P1 C38 1.8316(18) . ?
P1 C37 1.8330(18) . ?
C1 C2 1.4042(18) . ?
C1 C6 1.4102(18) . ?
C2 C3 1.4223(18) . ?
C2 C7 1.5001(18) . ?
C3 C4 1.3931(19) . ?
C3 C19 1.5284(18) . ?
C4 C5 1.3995(18) . ?
C4 H4A 0.9300 . ?
C5 C6 1.3835(18) . ?
C5 C22 1.5143(18) . ?
C6 C13 1.5122(17) . ?
C7 C12 1.406(2) . ?
C7 C8 1.4074(19) . ?
C8 C9 1.3975(19) . ?
C8 C25 1.5240(19) . ?
C9 C10 1.388(2) . ?
C9 H9A 0.9300 . ?
C10 C11 1.379(2) . ?
C10 H10A 0.9300 . ?
C11 C12 1.400(2) . ?
C11 H11A 0.9300 . ?
C12 C28 1.524(2) . ?
C13 C18 1.4415(19) . ?
C13 C14 1.4455(18) . ?
C14 C15 1.4097(19) . ?
C14 C31 1.5150(19) . ?
C15 C16 1.409(2) . ?
C15 H15A 0.9800 . ?
C16 C17 1.409(2) . ?
C16 H16A 0.9800 . ?
C17 C18 1.4093(19) . ?
C17 H17A 0.9800 . ?
C18 C34 1.5176(18) . ?
C19 C20 1.528(2) . ?
C19 C21 1.534(2) . ?
C19 H19A 0.9800 . ?
C20 H20A 0.9600 . ?
C20 H20B 0.9600 . ?
C20 H20C 0.9600 . ?
C21 H21A 0.9600 . ?
C21 H21B 0.9600 . ?
C21 H21C 0.9600 . ?
C22 C23 1.5301(19) . ?
C22 C24 1.5305(18) . ?
C22 H22A 0.9800 . ?
C23 H23A 0.9600 . ?
C23 H23B 0.9600 . ?
C23 H23C 0.9600 . ?
C24 H24A 0.9600 . ?
C24 H24B 0.9600 . ?
C24 H24C 0.9600 . ?
C25 C26 1.527(2) . ?
C25 C27 1.530(2) . ?
C25 H25A 0.9800 . ?
C26 H26A 0.9600 . ?
C26 H26B 0.9600 . ?
C26 H26C 0.9600 . ?
C27 H27A 0.9600 . ?
C27 H27B 0.9600 . ?
C27 H27C 0.9600 . ?
C28 C30 1.520(3) . ?
C28 C29 1.525(3) . ?
C28 H28A 0.9800 . ?
C29 H29A 0.9600 . ?
C29 H29B 0.9600 . ?
C29 H29C 0.9600 . ?
C30 H30A 0.9600 . ?
C30 H30B 0.9600 . ?
C30 H30C 0.9600 . ?
C31 C32 1.5256(19) . ?
C31 C33 1.535(2) . ?
C31 H31A 0.9800 . ?
C32 H32A 0.9600 . ?
C32 H32B 0.9600 . ?
C32 H32C 0.9600 . ?
C33 H33A 0.9600 . ?
C33 H33B 0.9600 . ?
C33 H33C 0.9600 . ?
C34 C36 1.527(2) . ?
C34 C35 1.534(2) . ?
C34 H34A 0.9800 . ?
C35 H35A 0.9600 . ?
C35 H35B 0.9600 . ?
C35 H35C 0.9600 . ?
C36 H36A 0.9600 . ?
C36 H36B 0.9600 . ?
C36 H36C 0.9600 . ?
C37 H37A 0.9600 . ?
C37 H37B 0.9600 . ?
C37 H37C 0.9600 . ?
C38 H38A 0.9600 . ?
C38 H38B 0.9600 . ?
C38 H38C 0.9600 . ?
C39 H39A 0.9600 . ?
C39 H39B 0.9600 . ?
C39 H39C 0.9600 . ?
